data_4341734
loop_
_publ_author_name
'Regueiro-Figueroa, Mart\'in'
'Lima, Lu\'is M. P.'
'Blanco, V\'ictor'
'Esteban-G\'omez, David'
'de Blas, Andr\'es'
'Rodr\'iguez-Blas, Teresa'
'Delgado, Rita'
'Platas-Iglesias, Carlos'

_publ_section_title
;
 Reasons behind the Relative Abundances of Heptacoordinate Complexes along
 the Late First-Row Transition Metal Series
;
_journal_name_full 'Inorganic Chemistry'
_journal_page_first 141121114021002
_journal_paper_doi 10.1021/ic501869y
_journal_year 2014
_chemical_absolute_configuration unk
_chemical_compound_source 'synthesis as described'
_chemical_formula_moiety 'C14 H24 Co N2 O7'
_chemical_formula_sum 'C14 H24 Co N2 O7'
_chemical_formula_weight 391.28
_chemical_name_systematic
;
 ?
;
_space_group_IT_number 4
_symmetry_cell_setting monoclinic
_symmetry_Int_Tables_number 4
_symmetry_space_group_name_Hall 'P 2yb'
_symmetry_space_group_name_H-M 'P 1 21 1'
_atom_sites_solution_hydrogens geom
_atom_sites_solution_primary heavy
_atom_sites_solution_secondary difmap
_audit_creation_date 2013-05-30T14:14:51-00:00
_audit_creation_method 'WinGX routine CIF_UPDATE'
_cell_angle_alpha 90
_cell_angle_beta 108.514(3)
_cell_angle_gamma 90
_cell_formula_units_Z 2
_cell_length_a 7.0823(17)
_cell_length_b 12.093(3)
_cell_length_c 9.591(2)
_cell_measurement_reflns_used 1960
_cell_measurement_temperature 100(2)
_cell_measurement_theta_max 27.52
_cell_measurement_theta_min 2.8
_cell_measurement_wavelength 0.71073
_cell_volume 778.9(3)
_computing_cell_refinement 'BRUKER Smart'
_computing_data_collection 'BRUKER Smart'
_computing_data_reduction XPrep
_computing_molecular_graphics 'Ortep-3 for Windows (Farrugia, 1997)'
_computing_publication_material 'WinGX publication routines (Farrugia, 1999)'
_computing_structure_refinement 'SHELXL-97 (Sheldrick, 2008)'
_computing_structure_solution DIRDIF2008
_diffrn_ambient_temperature 100(2)
_diffrn_measured_fraction_theta_full 0.998
_diffrn_measured_fraction_theta_max 0.998
_diffrn_measurement_device_type 'Bruker APEX-II CCD'
_diffrn_measurement_method '\f and \w scans'
_diffrn_radiation_monochromator graphite
_diffrn_radiation_probe x-ray
_diffrn_radiation_type MoK\a
_diffrn_radiation_wavelength 0.71073
_diffrn_reflns_av_R_equivalents 0.0312
_diffrn_reflns_av_unetI/netI 0.0285
_diffrn_reflns_limit_h_max 8
_diffrn_reflns_limit_h_min -8
_diffrn_reflns_limit_k_max 15
_diffrn_reflns_limit_k_min -15
_diffrn_reflns_limit_l_max 11
_diffrn_reflns_limit_l_min 0
_diffrn_reflns_number 3158
_diffrn_reflns_theta_full 26.37
_diffrn_reflns_theta_max 26.37
_diffrn_reflns_theta_min 2.24
_exptl_absorpt_coefficient_mu 1.143
_exptl_absorpt_correction_T_max 1
_exptl_absorpt_correction_T_min 0.759
_exptl_absorpt_correction_type multi-scan
_exptl_absorpt_process_details
;
SADABS Version 2008/1 (Sheldrick, Bruker AXS Inc.)
;
_exptl_crystal_colour Pink
_exptl_crystal_density_diffrn 1.668
_exptl_crystal_density_method 'not measured'
_exptl_crystal_description needle
_exptl_crystal_F_000 410
_exptl_crystal_size_max 0.4
_exptl_crystal_size_mid 0.24
_exptl_crystal_size_min 0.22
_refine_diff_density_max 0.768
_refine_diff_density_min -0.436
_refine_diff_density_rms 0.091
_refine_ls_abs_structure_details 'Flack H D (1983), Acta Cryst. A39, 876-881'
_refine_ls_abs_structure_Flack 0.27(2)
_refine_ls_extinction_method none
_refine_ls_goodness_of_fit_ref 1.043
_refine_ls_hydrogen_treatment constr
_refine_ls_matrix_type full
_refine_ls_number_parameters 218
_refine_ls_number_reflns 3158
_refine_ls_number_restraints 1
_refine_ls_restrained_S_all 1.043
_refine_ls_R_factor_all 0.0416
_refine_ls_R_factor_gt 0.04
_refine_ls_shift/su_max 0
_refine_ls_shift/su_mean 0
_refine_ls_structure_factor_coef Fsqd
_refine_ls_weighting_details 'calc w=1/[\s^2^(Fo^2^)+(0.0636P)^2^+1.0700P] where P=(Fo^2^+2Fc^2^)/3'
_refine_ls_weighting_scheme calc
_refine_ls_wR_factor_gt 0.1043
_refine_ls_wR_factor_ref 0.1062
_reflns_number_gt 3046
_reflns_number_total 3158
_reflns_threshold_expression >2\s(I)
_cod_data_source_file ic501869y_si_001.cif
_cod_data_source_block sx10udc1n
_cod_database_code 4341734

loop_
_symmetry_equiv_pos_as_xyz
'x, y, z'
'-x, y+1/2, -z'

loop_
_atom_site_label
_atom_site_type_symbol
_atom_site_fract_x
_atom_site_fract_y
_atom_site_fract_z
_atom_site_U_iso_or_equiv
_atom_site_adp_type
_atom_site_occupancy
_atom_site_symmetry_multiplicity
_atom_site_calc_flag
_atom_site_refinement_flags
Co1 Co -0.00515(6) 0.01037(6) 0.25048(4) 0.01237(13) Uani 1 1 d .
C1 C 0.1847(5) -0.2002(3) 0.3396(4) 0.0205(8) Uani 1 1 d .
C2 C 0.1478(5) -0.1671(3) 0.4832(4) 0.0185(7) Uani 1 1 d .
H2A H 0.0669 -0.2253 0.5095 0.022 Uiso 1 1 calc R
H2B H 0.2774 -0.1638 0.5626 0.022 Uiso 1 1 calc R
C3 C -0.1485(6) -0.0739(3) 0.5016(4) 0.0222(7) Uani 1 1 d .
H3A H -0.2058 -0.0007 0.5114 0.027 Uiso 1 1 calc R
H3B H -0.1288 -0.1153 0.5943 0.027 Uiso 1 1 calc R
C4 C -0.2907(6) -0.1369(4) 0.3741(4) 0.0254(8) Uani 1 1 d .
H4A H -0.2407 -0.2128 0.3692 0.03 Uiso 1 1 calc R
H4B H -0.424 -0.1419 0.3865 0.03 Uiso 1 1 calc R
C5 C -0.4023(5) -0.1370(3) 0.1150(4) 0.0230(8) Uani 1 1 d .
H5A H -0.5429 -0.1498 0.1086 0.028 Uiso 1 1 calc R
H5B H -0.3376 -0.2095 0.1143 0.028 Uiso 1 1 calc R
C6 C -0.3904(5) -0.0662(3) -0.0125(4) 0.0246(8) Uani 1 1 d .
H6A H -0.4459 -0.1063 -0.1067 0.03 Uiso 1 1 calc R
H6B H -0.4662 0.0034 -0.0176 0.03 Uiso 1 1 calc R
C7 C -0.1554(5) 0.0284(4) -0.0931(4) 0.0202(10) Uani 1 1 d .
H7A H -0.2407 0.0949 -0.105 0.024 Uiso 1 1 calc R
H7B H -0.1873 -0.0097 -0.1891 0.024 Uiso 1 1 calc R
C8 C 0.0650(5) 0.0607(3) -0.0372(4) 0.0220(7) Uani 1 1 d .
H8A H 0.1486 -0.0061 -0.0294 0.026 Uiso 1 1 calc R
H8B H 0.095 0.1122 -0.1076 0.026 Uiso 1 1 calc R
C9 C 0.3291(5) 0.1199(3) 0.1777(4) 0.0236(8) Uani 1 1 d .
H9A H 0.3854 0.1712 0.1206 0.028 Uiso 1 1 calc R
H9B H 0.3872 0.0459 0.1746 0.028 Uiso 1 1 calc R
C10 C 0.3891(6) 0.1593(3) 0.3371(4) 0.0253(8) Uani 1 1 d .
H10A H 0.5264 0.1349 0.391 0.03 Uiso 1 1 calc R
H10B H 0.3844 0.241 0.3408 0.03 Uiso 1 1 calc R
C11 C 0.3416(5) 0.0605(3) 0.5409(4) 0.0233(8) Uani 1 1 d .
H11A H 0.423 0.114 0.6134 0.028 Uiso 1 1 calc R
H11B H 0.4276 -0.0017 0.5315 0.028 Uiso 1 1 calc R
C12 C 0.1667(5) 0.0188(4) 0.5876(3) 0.0173(7) Uani 1 1 d .
H12A H 0.2174 -0.0189 0.6839 0.021 Uiso 1 1 calc R
H12B H 0.0837 0.0821 0.5982 0.021 Uiso 1 1 calc R
C13 C 0.0159(5) 0.2243(3) 0.0965(4) 0.0214(7) Uani 1 1 d .
H13A H -0.0468 0.2428 -0.0087 0.026 Uiso 1 1 calc R
H13B H 0.1201 0.2803 0.1395 0.026 Uiso 1 1 calc R
C14 C -0.1438(6) 0.2312(3) 0.1753(4) 0.0202(7) Uani 1 1 d .
N1 N 0.0449(4) -0.0590(2) 0.4761(3) 0.0160(6) Uani 1 1 d .
N2 N 0.1112(4) 0.1139(2) 0.1078(3) 0.0164(6) Uani 1 1 d .
O1 O 0.1598(4) -0.1254(2) 0.2429(3) 0.0217(6) Uani 1 1 d .
O2 O 0.2495(5) -0.2933(2) 0.3350(3) 0.0302(7) Uani 1 1 d .
O3 O -0.3017(4) -0.0776(2) 0.2445(3) 0.0191(5) Uani 1 1 d .
O4 O -0.1867(3) -0.0435(2) 0.0147(2) 0.0181(5) Uani 1 1 d .
O5 O 0.2521(4) 0.1125(3) 0.4022(3) 0.0300(6) Uani 1 1 d .
O6 O -0.1745(4) 0.1466(2) 0.2430(3) 0.0190(5) Uani 1 1 d .
O7 O -0.2250(4) 0.3226(2) 0.1709(3) 0.0258(6) Uani 1 1 d .

loop_
_atom_site_aniso_label
_atom_site_aniso_U_11
_atom_site_aniso_U_22
_atom_site_aniso_U_33
_atom_site_aniso_U_23
_atom_site_aniso_U_13
_atom_site_aniso_U_12
Co1 0.0168(2) 0.01098(19) 0.00948(19) 0.00123(13) 0.00446(14) 0.00026(15)
C1 0.0227(17) 0.0239(19) 0.0149(16) -0.0022(14) 0.0058(14) 0.0087(15)
C2 0.0268(17) 0.0139(15) 0.0141(15) 0.0012(12) 0.0055(13) 0.0054(13)
C3 0.0260(18) 0.0270(19) 0.0161(16) 0.0044(15) 0.0104(14) 0.0032(15)
C4 0.0254(18) 0.031(2) 0.0234(18) -0.0052(16) 0.0136(15) -0.0073(16)
C5 0.0259(18) 0.0186(18) 0.0273(19) -0.0060(15) 0.0125(15) -0.0094(15)
C6 0.0214(18) 0.028(2) 0.0176(17) -0.0018(15) -0.0028(14) 0.0037(15)
C7 0.0238(16) 0.029(3) 0.0081(14) 0.0036(14) 0.0054(12) 0.0040(16)
C8 0.0266(18) 0.0292(19) 0.0146(17) 0.0039(14) 0.0126(14) 0.0044(15)
C9 0.0184(16) 0.0225(18) 0.032(2) -0.0058(16) 0.0109(15) -0.0031(14)
C10 0.0232(18) 0.027(2) 0.030(2) -0.0044(17) 0.0136(16) -0.0071(16)
C11 0.0252(18) 0.0207(17) 0.0184(17) -0.0028(14) -0.0009(14) 0.0030(15)
C12 0.0215(14) 0.0195(19) 0.0091(13) -0.0013(15) 0.0022(11) 0.0040(16)
C13 0.0250(18) 0.0150(16) 0.0264(18) 0.0054(14) 0.0112(15) 0.0046(14)
C14 0.0288(19) 0.0152(17) 0.0147(16) -0.0025(14) 0.0045(14) 0.0055(15)
N1 0.0215(14) 0.0133(13) 0.0151(13) 0.0003(11) 0.0083(11) 0.0006(11)
N2 0.0187(14) 0.0150(13) 0.0181(14) 0.0016(11) 0.0093(11) 0.0017(11)
O1 0.0282(14) 0.0247(14) 0.0169(12) 0.0013(11) 0.0139(11) 0.0107(11)
O2 0.0464(17) 0.0223(15) 0.0199(13) -0.0030(11) 0.0077(12) 0.0191(13)
O3 0.0228(12) 0.0177(12) 0.0174(11) -0.0012(10) 0.0071(10) -0.0020(10)
O4 0.0196(12) 0.0218(12) 0.0127(11) 0.0019(9) 0.0050(9) 0.0003(10)
O5 0.0287(13) 0.0388(16) 0.0206(13) 0.0059(12) 0.0054(11) -0.0071(12)
O6 0.0241(12) 0.0143(12) 0.0245(13) -0.0048(10) 0.0160(11) -0.0025(10)
O7 0.0366(16) 0.0178(14) 0.0220(14) -0.0016(11) 0.0081(12) 0.0114(11)

loop_
_atom_type_symbol
_atom_type_description
_atom_type_scat_dispersion_real
_atom_type_scat_dispersion_imag
_atom_type_scat_source
C C 0.0033 0.0016 'International Tables Vol C Tables 4.2.6.8 and 6.1.1.4'
H H 0 0 'International Tables Vol C Tables 4.2.6.8 and 6.1.1.4'
Co Co 0.3494 0.9721 'International Tables Vol C Tables 4.2.6.8 and 6.1.1.4'
N N 0.0061 0.0033 'International Tables Vol C Tables 4.2.6.8 and 6.1.1.4'
O O 0.0106 0.006 'International Tables Vol C Tables 4.2.6.8 and 6.1.1.4'

loop_
_geom_angle_atom_site_label_1
_geom_angle_atom_site_label_2
_geom_angle_atom_site_label_3
_geom_angle
_geom_angle_publ_flag
O6 Co1 O1 176.10(11) y
O6 Co1 N2 81.35(10) y
O1 Co1 N2 96.00(10) y
O6 Co1 N1 104.42(10) y
O1 Co1 N1 79.36(10) y
N2 Co1 N1 146.95(11) y
O6 Co1 O5 85.82(11) y
O1 Co1 O5 96.18(11) y
N2 Co1 O5 73.12(10) y
N1 Co1 O5 74.89(10) y
O6 Co1 O4 93.16(10) y
O1 Co1 O4 83.39(10) y
N2 Co1 O4 75.73(10) y
N1 Co1 O4 135.01(10) y
O5 Co1 O4 148.62(9) y
O6 Co1 O3 81.49(9) y
O1 Co1 O3 98.84(10) y
N2 Co1 O3 139.01(9) y
N1 Co1 O3 73.67(10) y
O5 Co1 O3 141.77(9) y
O4 Co1 O3 68.39(8) y
O2 C1 O1 126.7(3) ?
O2 C1 C2 116.4(3) ?
O1 C1 C2 116.6(3) ?
N1 C2 C1 114.1(3) ?
N1 C2 H2A 108.7 ?
C1 C2 H2A 108.7 ?
N1 C2 H2B 108.7 ?
C1 C2 H2B 108.7 ?
H2A C2 H2B 107.6 ?
N1 C3 C4 109.9(3) ?
N1 C3 H3A 109.7 ?
C4 C3 H3A 109.7 ?
N1 C3 H3B 109.7 ?
C4 C3 H3B 109.7 ?
H3A C3 H3B 108.2 ?
O3 C4 C3 106.9(3) ?
O3 C4 H4A 110.3 ?
C3 C4 H4A 110.3 ?
O3 C4 H4B 110.3 ?
C3 C4 H4B 110.3 ?
H4A C4 H4B 108.6 ?
O3 C5 C6 106.2(3) ?
O3 C5 H5A 110.5 ?
C6 C5 H5A 110.5 ?
O3 C5 H5B 110.5 ?
C6 C5 H5B 110.5 ?
H5A C5 H5B 108.7 ?
O4 C6 C5 106.0(3) ?
O4 C6 H6A 110.5 ?
C5 C6 H6A 110.5 ?
O4 C6 H6B 110.5 ?
C5 C6 H6B 110.5 ?
H6A C6 H6B 108.7 ?
O4 C7 C8 106.2(3) ?
O4 C7 H7A 110.5 ?
C8 C7 H7A 110.5 ?
O4 C7 H7B 110.5 ?
C8 C7 H7B 110.5 ?
H7A C7 H7B 108.7 ?
N2 C8 C7 109.8(3) ?
N2 C8 H8A 109.7 ?
C7 C8 H8A 109.7 ?
N2 C8 H8B 109.7 ?
C7 C8 H8B 109.7 ?
H8A C8 H8B 108.2 ?
N2 C9 C10 112.9(3) ?
N2 C9 H9A 109 ?
C10 C9 H9A 109 ?
N2 C9 H9B 109 ?
C10 C9 H9B 109 ?
H9A C9 H9B 107.8 ?
O5 C10 C9 107.6(3) ?
O5 C10 H10A 110.2 ?
C9 C10 H10A 110.2 ?
O5 C10 H10B 110.2 ?
C9 C10 H10B 110.2 ?
H10A C10 H10B 108.5 ?
O5 C11 C12 104.9(3) ?
O5 C11 H11A 110.8 ?
C12 C11 H11A 110.8 ?
O5 C11 H11B 110.8 ?
C12 C11 H11B 110.8 ?
H11A C11 H11B 108.8 ?
N1 C12 C11 109.8(3) ?
N1 C12 H12A 109.7 ?
C11 C12 H12A 109.7 ?
N1 C12 H12B 109.7 ?
C11 C12 H12B 109.7 ?
H12A C12 H12B 108.2 ?
N2 C13 C14 113.5(3) ?
N2 C13 H13A 108.9 ?
C14 C13 H13A 108.9 ?
N2 C13 H13B 108.9 ?
C14 C13 H13B 108.9 ?
H13A C13 H13B 107.7 ?
O7 C14 O6 125.7(4) ?
O7 C14 C13 115.7(3) ?
O6 C14 C13 118.5(3) ?
C3 N1 C12 108.4(3) ?
C3 N1 C2 110.6(3) ?
C12 N1 C2 111.2(3) ?
C3 N1 Co1 109.6(2) ?
C12 N1 Co1 109.7(2) ?
C2 N1 Co1 107.33(19) ?
C8 N2 C9 109.7(3) ?
C8 N2 C13 111.4(3) ?
C9 N2 C13 112.0(3) ?
C8 N2 Co1 108.9(2) ?
C9 N2 Co1 106.8(2) ?
C13 N2 Co1 107.8(2) ?
C1 O1 Co1 119.9(2) ?
C5 O3 C4 112.7(3) ?
C5 O3 Co1 116.8(2) ?
C4 O3 Co1 114.2(2) ?
C6 O4 C7 111.8(3) ?
C6 O4 Co1 117.04(19) ?
C7 O4 Co1 111.9(2) ?
C11 O5 C10 114.9(3) ?
C11 O5 Co1 112.5(2) ?
C10 O5 Co1 116.7(2) ?
C14 O6 Co1 118.6(2) ?

loop_
_geom_bond_atom_site_label_1
_geom_bond_atom_site_label_2
_geom_bond_distance
_geom_bond_publ_flag
Co1 O6 2.025(3) y
Co1 O1 2.030(3) y
Co1 N2 2.199(3) y
Co1 N1 2.242(3) y
Co1 O5 2.297(3) y
Co1 O4 2.312(2) y
Co1 O3 2.339(3) y
C1 O2 1.222(5) ?
C1 O1 1.267(5) ?
C1 C2 1.534(5) ?
C2 N1 1.487(4) ?
C2 H2A 0.99 ?
C2 H2B 0.99 ?
C3 N1 1.477(4) ?
C3 C4 1.519(5) ?
C3 H3A 0.99 ?
C3 H3B 0.99 ?
C4 O3 1.416(4) ?
C4 H4A 0.99 ?
C4 H4B 0.99 ?
C5 O3 1.415(4) ?
C5 C6 1.518(5) ?
C5 H5A 0.99 ?
C5 H5B 0.99 ?
C6 O4 1.409(4) ?
C6 H6A 0.99 ?
C6 H6B 0.99 ?
C7 O4 1.420(4) ?
C7 C8 1.531(5) ?
C7 H7A 0.99 ?
C7 H7B 0.99 ?
C8 N2 1.472(4) ?
C8 H8A 0.99 ?
C8 H8B 0.99 ?
C9 N2 1.476(4) ?
C9 C10 1.527(5) ?
C9 H9A 0.99 ?
C9 H9B 0.99 ?
C10 O5 1.427(4) ?
C10 H10A 0.99 ?
C10 H10B 0.99 ?
C11 O5 1.425(5) ?
C11 C12 1.530(5) ?
C11 H11A 0.99 ?
C11 H11B 0.99 ?
C12 N1 1.479(5) ?
C12 H12A 0.99 ?
C12 H12B 0.99 ?
C13 N2 1.485(4) ?
C13 C14 1.550(5) ?
C13 H13A 0.99 ?
C13 H13B 0.99 ?
C14 O7 1.240(5) ?
C14 O6 1.267(5) ?

loop_
_geom_torsion_atom_site_label_1
_geom_torsion_atom_site_label_2
_geom_torsion_atom_site_label_3
_geom_torsion_atom_site_label_4
_geom_torsion
O2 C1 C2 N1 -172.5(3)
O1 C1 C2 N1 12.9(5)
N1 C3 C4 O3 -55.4(4)
O3 C5 C6 O4 54.3(4)
O4 C7 C8 N2 -58.3(4)
N2 C9 C10 O5 37.5(4)
O5 C11 C12 N1 59.2(4)
N2 C13 C14 O7 178.8(3)
N2 C13 C14 O6 1.8(5)
C4 C3 N1 C12 170.1(3)
C4 C3 N1 C2 -67.7(4)
C4 C3 N1 Co1 50.4(3)
C11 C12 N1 C3 -164.7(3)
C11 C12 N1 C2 73.4(4)
C11 C12 N1 Co1 -45.1(4)
C1 C2 N1 C3 118.2(3)
C1 C2 N1 C12 -121.2(3)
C1 C2 N1 Co1 -1.3(3)
O6 Co1 N1 C3 53.0(2)
O1 Co1 N1 C3 -126.0(2)
N2 Co1 N1 C3 149.4(2)
O5 Co1 N1 C3 134.6(2)
O4 Co1 N1 C3 -56.7(3)
O3 Co1 N1 C3 -23.4(2)
O6 Co1 N1 C12 -65.9(2)
O1 Co1 N1 C12 115.1(2)
N2 Co1 N1 C12 30.5(3)
O5 Co1 N1 C12 15.7(2)
O4 Co1 N1 C12 -175.61(19)
O3 Co1 N1 C12 -142.3(2)
O6 Co1 N1 C2 173.2(2)
O1 Co1 N1 C2 -5.8(2)
N2 Co1 N1 C2 -90.4(3)
O5 Co1 N1 C2 -105.2(2)
O4 Co1 N1 C2 63.5(3)
O3 Co1 N1 C2 96.8(2)
C7 C8 N2 C9 166.1(3)
C7 C8 N2 C13 -69.3(4)
C7 C8 N2 Co1 49.5(3)
C10 C9 N2 C8 -171.9(3)
C10 C9 N2 C13 63.8(4)
C10 C9 N2 Co1 -54.0(4)
C14 C13 N2 C8 115.0(3)
C14 C13 N2 C9 -121.7(3)
C14 C13 N2 Co1 -4.4(3)
O6 Co1 N2 C8 -116.7(2)
O1 Co1 N2 C8 60.5(2)
N1 Co1 N2 C8 140.2(2)
O5 Co1 N2 C8 155.1(2)
O4 Co1 N2 C8 -21.1(2)
O3 Co1 N2 C8 -50.4(3)
O6 Co1 N2 C9 124.9(2)
O1 Co1 N2 C9 -58.0(2)
N1 Co1 N2 C9 21.7(3)
O5 Co1 N2 C9 36.7(2)
O4 Co1 N2 C9 -139.6(2)
O3 Co1 N2 C9 -168.87(19)
O6 Co1 N2 C13 4.4(2)
O1 Co1 N2 C13 -178.5(2)
N1 Co1 N2 C13 -98.8(3)
O5 Co1 N2 C13 -83.8(2)
O4 Co1 N2 C13 99.9(2)
O3 Co1 N2 C13 70.6(3)
O2 C1 O1 Co1 166.5(3)
C2 C1 O1 Co1 -19.6(4)
O6 Co1 O1 C1 -151.4(16)
N2 Co1 O1 C1 161.5(3)
N1 Co1 O1 C1 14.6(3)
O5 Co1 O1 C1 87.9(3)
O4 Co1 O1 C1 -123.7(3)
O3 Co1 O1 C1 -56.8(3)
C6 C5 O3 C4 -176.6(3)
C6 C5 O3 Co1 -41.5(3)
C3 C4 O3 C5 169.8(3)
C3 C4 O3 Co1 33.5(3)
O6 Co1 O3 C5 111.3(2)
O1 Co1 O3 C5 -64.8(2)
N2 Co1 O3 C5 45.1(3)
N1 Co1 O3 C5 -140.9(3)
O5 Co1 O3 C5 -176.7(2)
O4 Co1 O3 C5 14.4(2)
O6 Co1 O3 C4 -114.3(2)
O1 Co1 O3 C4 69.7(2)
N2 Co1 O3 C4 179.6(2)
N1 Co1 O3 C4 -6.4(2)
O5 Co1 O3 C4 -42.3(3)
O4 Co1 O3 C4 148.9(2)
C5 C6 O4 C7 -176.5(3)
C5 C6 O4 Co1 -45.6(3)
C8 C7 O4 C6 171.1(3)
C8 C7 O4 Co1 37.6(3)
O6 Co1 O4 C6 -60.8(2)
O1 Co1 O4 C6 121.0(3)
N2 Co1 O4 C6 -141.1(3)
N1 Co1 O4 C6 53.2(3)
O5 Co1 O4 C6 -148.0(3)
O3 Co1 O4 C6 18.7(2)
O6 Co1 O4 C7 70.0(2)
O1 Co1 O4 C7 -108.1(2)
N2 Co1 O4 C7 -10.2(2)
N1 Co1 O4 C7 -175.9(2)
O5 Co1 O4 C7 -17.1(3)
O3 Co1 O4 C7 149.6(2)
C12 C11 O5 C10 179.4(3)
C12 C11 O5 Co1 -43.9(3)
C9 C10 O5 C11 131.2(3)
C9 C10 O5 Co1 -3.6(4)
O6 Co1 O5 C11 123.0(2)
O1 Co1 O5 C11 -60.3(2)
N2 Co1 O5 C11 -154.7(3)
N1 Co1 O5 C11 16.9(2)
O4 Co1 O5 C11 -147.7(2)
O3 Co1 O5 C11 52.5(3)
O6 Co1 O5 C10 -101.1(3)
O1 Co1 O5 C10 75.5(3)
N2 Co1 O5 C10 -18.9(3)
N1 Co1 O5 C10 152.7(3)
O4 Co1 O5 C10 -11.9(4)
O3 Co1 O5 C10 -171.7(2)
O7 C14 O6 Co1 -174.3(3)
C13 C14 O6 Co1 2.4(4)
O1 Co1 O6 C14 -51.4(19)
N2 Co1 O6 C14 -3.9(3)
N1 Co1 O6 C14 142.8(3)
O5 Co1 O6 C14 69.6(3)
O4 Co1 O6 C14 -79.0(3)
O3 Co1 O6 C14 -146.6(3)
